data_4078619
loop_
_publ_author_name
'Zhang, Yanyu'
'Yao, Wei'
'Li, He'
'Mu, Ying'

_publ_section_title
;
 Rare-Earth-Metal Complexes Supported by New Chiral Tetra-Azane Chelating
 Ligands: Synthesis, Characterization, and Catalytic Properties for
 Intramolecular Asymmetric Hydroamination
;
_journal_issue 13
_journal_name_full Organometallics
_journal_page_first 4670
_journal_paper_doi 10.1021/om201286u
_journal_volume 31
_journal_year 2012
_chemical_formula_sum 'C52 H70 Li2 N4 O4'
_chemical_formula_weight 829.00
_chemical_name_systematic
; 
 ? 
;
_space_group_IT_number 2
_symmetry_space_group_name_Hall '-P 1'
_symmetry_space_group_name_H-M 'P -1'
_atom_sites_solution_hydrogens geom
_atom_sites_solution_primary direct
_atom_sites_solution_secondary difmap
_audit_creation_method SHELXL-97
_cell_angle_alpha 65.550(2)
_cell_angle_beta 88.613(3)
_cell_angle_gamma 78.037(3)
_cell_formula_units_Z 2
_cell_length_a 9.6598(14)
_cell_length_b 16.151(3)
_cell_length_c 17.149(3)
_cell_measurement_temperature 203(2)
_cell_volume 2377.0(7)
_computing_structure_refinement 'SHELXL-97 (Sheldrick, 1997)'
_computing_structure_solution 'SHELXS-97 (Sheldrick, 1990)'
_diffrn_ambient_temperature 203(2)
_diffrn_measured_fraction_theta_full 0.975
_diffrn_measured_fraction_theta_max 0.975
_diffrn_radiation_monochromator graphite
_diffrn_radiation_source 'fine-focus sealed tube'
_diffrn_radiation_type MoK\a
_diffrn_radiation_wavelength 0.71073
_diffrn_reflns_av_R_equivalents 0.0417
_diffrn_reflns_av_sigmaI/netI 0.1126
_diffrn_reflns_limit_h_max 8
_diffrn_reflns_limit_h_min -11
_diffrn_reflns_limit_k_max 19
_diffrn_reflns_limit_k_min -19
_diffrn_reflns_limit_l_max 21
_diffrn_reflns_limit_l_min -17
_diffrn_reflns_number 13438
_diffrn_reflns_theta_full 26.04
_diffrn_reflns_theta_max 26.04
_diffrn_reflns_theta_min 1.31
_exptl_absorpt_coefficient_mu 0.072
_exptl_crystal_density_diffrn 1.158
_exptl_crystal_density_method 'not measured'
_exptl_crystal_F_000 896
_refine_diff_density_max 0.625
_refine_diff_density_min -0.380
_refine_diff_density_rms 0.049
_refine_ls_extinction_method none
_refine_ls_goodness_of_fit_ref 1.011
_refine_ls_hydrogen_treatment mixed
_refine_ls_matrix_type full
_refine_ls_number_parameters 563
_refine_ls_number_reflns 9130
_refine_ls_number_restraints 6
_refine_ls_restrained_S_all 1.015
_refine_ls_R_factor_all 0.1630
_refine_ls_R_factor_gt 0.0790
_refine_ls_shift/su_max 0.001
_refine_ls_shift/su_mean 0.000
_refine_ls_structure_factor_coef Fsqd
_refine_ls_weighting_details 'calc w=1/[\s^2^(Fo^2^)+(0.0747P)^2^+0.3292P] where P=(Fo^2^+2Fc^2^)/3'
_refine_ls_weighting_scheme calc
_refine_ls_wR_factor_gt 0.1601
_refine_ls_wR_factor_ref 0.2017
_reflns_number_gt 4509
_reflns_number_total 9130
_reflns_threshold_expression >2sigma(I)
_cod_data_source_file om201286u_si_001.cif
_cod_data_source_block complex_L1li2THF4
_cod_original_cell_volume 2377.0(6)
_cod_database_code 4078619

loop_
_symmetry_equiv_pos_as_xyz
'x, y, z'
'-x, -y, -z'

loop_
_atom_site_label
_atom_site_type_symbol
_atom_site_fract_x
_atom_site_fract_y
_atom_site_fract_z
_atom_site_U_iso_or_equiv
_atom_site_adp_type
_atom_site_occupancy
_atom_site_symmetry_multiplicity
_atom_site_calc_flag
_atom_site_refinement_flags
C1 C 1.1688(4) 0.6584(2) 0.5782(2) 0.0313(8) Uani 1 1 d .
C2 C 1.2960(4) 0.6757(3) 0.5347(2) 0.0374(9) Uani 1 1 d .
H2 H 1.3373 0.7217 0.5374 0.045 Uiso 1 1 calc R
C3 C 1.3584(4) 0.6267(3) 0.4896(2) 0.0436(10) Uani 1 1 d .
H3 H 1.4397 0.6412 0.4617 0.052 Uiso 1 1 calc R
C4 C 1.3041(4) 0.5562(3) 0.4842(2) 0.0447(10) Uani 1 1 d .
H4 H 1.3461 0.5242 0.4524 0.054 Uiso 1 1 calc R
C5 C 1.1866(4) 0.5352(3) 0.5275(2) 0.0405(10) Uani 1 1 d .
H5 H 1.1506 0.4871 0.5252 0.049 Uiso 1 1 calc R
C6 C 1.1168(4) 0.5820(2) 0.5753(2) 0.0335(9) Uani 1 1 d .
C7 C 1.0038(4) 0.5433(2) 0.6243(2) 0.0339(9) Uani 1 1 d .
H7 H 0.9909 0.4885 0.6226 0.041 Uiso 1 1 calc R
C8 C 0.8120(3) 0.5191(2) 0.7119(2) 0.0307(8) Uani 1 1 d .
H8 H 0.8298 0.4628 0.7013 0.037 Uiso 1 1 calc R
C9 C 0.6653(4) 0.5770(3) 0.6722(2) 0.0390(9) Uani 1 1 d .
H9A H 0.6502 0.6354 0.6781 0.047 Uiso 1 1 calc R
H9B H 0.6602 0.5914 0.6114 0.047 Uiso 1 1 calc R
C10 C 0.5487(4) 0.5264(3) 0.7145(2) 0.0438(10) Uani 1 1 d .
H10A H 0.4568 0.5658 0.6885 0.053 Uiso 1 1 calc R
H10B H 0.5595 0.4699 0.7056 0.053 Uiso 1 1 calc R
C11 C 0.5563(4) 0.5020(3) 0.8101(2) 0.0391(9) Uani 1 1 d .
H11A H 0.4836 0.4680 0.8369 0.047 Uiso 1 1 calc R
H11B H 0.5385 0.5588 0.8189 0.047 Uiso 1 1 calc R
C12 C 0.7018(3) 0.4428(2) 0.8518(2) 0.0357(9) Uani 1 1 d .
H12A H 0.7149 0.3834 0.8480 0.043 Uiso 1 1 calc R
H12B H 0.7057 0.4306 0.9122 0.043 Uiso 1 1 calc R
C13 C 0.8221(3) 0.4904(2) 0.8093(2) 0.0296(8) Uani 1 1 d .
H13 H 0.8155 0.5462 0.8198 0.036 Uiso 1 1 calc R
C14 C 1.0388(4) 0.4515(2) 0.8886(2) 0.0314(8) Uani 1 1 d .
H14 H 1.0034 0.5088 0.8901 0.038 Uiso 1 1 calc R
C15 C 1.1784(3) 0.4022(2) 0.9320(2) 0.0298(8) Uani 1 1 d .
C16 C 1.2375(4) 0.4444(3) 0.9762(2) 0.0356(9) Uani 1 1 d .
H16 H 1.1826 0.4972 0.9797 0.043 Uiso 1 1 calc R
C17 C 1.3731(4) 0.4111(3) 1.0146(2) 0.0392(9) Uani 1 1 d .
H17 H 1.4093 0.4401 1.0438 0.047 Uiso 1 1 calc R
C18 C 1.4538(4) 0.3328(3) 1.0082(2) 0.0393(10) Uani 1 1 d .
H18 H 1.5454 0.3091 1.0341 0.047 Uiso 1 1 calc R
C19 C 1.4033(4) 0.2890(2) 0.9651(2) 0.0366(9) Uani 1 1 d .
H19 H 1.4626 0.2378 0.9611 0.044 Uiso 1 1 calc R
C20 C 1.2610(3) 0.3199(2) 0.9258(2) 0.0302(8) Uani 1 1 d .
C21 C 1.1725(3) 0.7704(2) 0.6337(2) 0.0342(9) Uani 1 1 d .
C22 C 1.2336(4) 0.7444(3) 0.7165(2) 0.0353(9) Uani 1 1 d .
C23 C 1.2991(4) 0.8052(3) 0.7320(3) 0.0475(11) Uani 1 1 d .
H23 H 1.3413 0.7872 0.7864 0.057 Uiso 1 1 calc R
C24 C 1.3033(4) 0.8917(3) 0.6687(3) 0.0549(12) Uani 1 1 d .
H24 H 1.3485 0.9315 0.6800 0.066 Uiso 1 1 calc R
C25 C 1.2390(4) 0.9188(3) 0.5877(3) 0.0504(11) Uani 1 1 d .
H25 H 1.2392 0.9779 0.5453 0.061 Uiso 1 1 calc R
C26 C 1.1746(4) 0.8592(3) 0.5691(2) 0.0392(9) Uani 1 1 d .
C27 C 1.1033(4) 0.8906(3) 0.4815(2) 0.0537(12) Uani 1 1 d .
H27A H 1.1637 0.8637 0.4489 0.081 Uiso 1 1 calc R
H27B H 1.0857 0.9573 0.4523 0.081 Uiso 1 1 calc R
H27C H 1.0150 0.8709 0.4872 0.081 Uiso 1 1 calc R
C28 C 1.2213(4) 0.6532(3) 0.7881(2) 0.0463(10) Uani 1 1 d .
H28A H 1.1243 0.6557 0.8024 0.069 Uiso 1 1 calc R
H28B H 1.2796 0.6419 0.8375 0.069 Uiso 1 1 calc R
H28C H 1.2522 0.6039 0.7700 0.069 Uiso 1 1 calc R
C29 C 1.3064(4) 0.2105(3) 0.8661(2) 0.0364(9) Uani 1 1 d .
C30 C 1.3256(4) 0.1136(3) 0.9165(3) 0.0414(10) Uani 1 1 d .
C31 C 1.4164(4) 0.0532(3) 0.8903(3) 0.0538(12) Uani 1 1 d .
H31 H 1.4299 -0.0106 0.9232 0.065 Uiso 1 1 calc R
C32 C 1.4880(4) 0.0856(4) 0.8163(3) 0.0608(13) Uani 1 1 d .
H32 H 1.5488 0.0437 0.8000 0.073 Uiso 1 1 calc R
C33 C 1.4688(4) 0.1793(3) 0.7675(3) 0.0533(12) Uani 1 1 d .
H33 H 1.5171 0.2007 0.7179 0.064 Uiso 1 1 calc R
C34 C 1.3787(4) 0.2432(3) 0.7904(3) 0.0423(10) Uani 1 1 d .
C35 C 1.2471(4) 0.0794(3) 0.9965(3) 0.0535(11) Uani 1 1 d .
H35A H 1.2821 0.0136 1.0283 0.080 Uiso 1 1 calc R
H35B H 1.1477 0.0916 0.9811 0.080 Uiso 1 1 calc R
H35C H 1.2614 0.1111 1.0312 0.080 Uiso 1 1 calc R
C36 C 1.3545(5) 0.3455(3) 0.7351(3) 0.0618(13) Uani 1 1 d .
H36A H 1.4077 0.3560 0.6852 0.093 Uiso 1 1 calc R
H36B H 1.3849 0.3762 0.7670 0.093 Uiso 1 1 calc R
H36C H 1.2553 0.3701 0.7178 0.093 Uiso 1 1 calc R
C37 C 0.7861(5) 0.7687(3) 0.4798(3) 0.0638(13) Uani 1 1 d .
H37A H 0.8837 0.7699 0.4657 0.077 Uiso 1 1 calc R
H37B H 0.7683 0.7088 0.4880 0.077 Uiso 1 1 calc R
C38 C 0.6921(7) 0.8418(5) 0.4136(4) 0.112(2) Uani 1 1 d U
H38A H 0.6682 0.8215 0.3706 0.134 Uiso 1 1 calc R
H38B H 0.7348 0.8953 0.3859 0.134 Uiso 1 1 calc R
C39 C 0.5627(5) 0.8659(4) 0.4562(3) 0.0806(17) Uani 1 1 d .
H39A H 0.4913 0.8328 0.4532 0.097 Uiso 1 1 calc R
H39B H 0.5225 0.9323 0.4296 0.097 Uiso 1 1 calc R
C40 C 0.6159(4) 0.8353(3) 0.5478(3) 0.0552(12) Uani 1 1 d .
H40A H 0.6128 0.8888 0.5604 0.066 Uiso 1 1 calc R
H40B H 0.5584 0.7959 0.5871 0.066 Uiso 1 1 calc R
C41 C 0.8573(4) 0.8639(3) 0.6959(3) 0.0503(11) Uani 1 1 d .
H41A H 0.8515 0.8913 0.6336 0.060 Uiso 1 1 calc R
H41B H 0.9485 0.8664 0.7163 0.060 Uiso 1 1 calc R
C42 C 0.7383(5) 0.9153(3) 0.7282(3) 0.0660(13) Uani 1 1 d .
H42A H 0.7722 0.9570 0.7470 0.079 Uiso 1 1 calc R
H42B H 0.6627 0.9514 0.6836 0.079 Uiso 1 1 calc R
C43 C 0.6880(5) 0.8423(3) 0.8008(3) 0.0695(14) Uani 1 1 d .
H43A H 0.7220 0.8393 0.8548 0.083 Uiso 1 1 calc R
H43B H 0.5851 0.8554 0.7979 0.083 Uiso 1 1 calc R
C44 C 0.7434(6) 0.7548(3) 0.7943(3) 0.0734(15) Uani 1 1 d .
H44A H 0.7910 0.7086 0.8487 0.088 Uiso 1 1 calc R
H44B H 0.6663 0.7320 0.7806 0.088 Uiso 1 1 calc R
C45 C 1.0361(5) 0.2304(4) 0.7176(4) 0.095(2) Uani 1 1 d .
H45A H 1.1331 0.2140 0.7414 0.114 Uiso 1 1 calc R
H45B H 1.0294 0.2784 0.6595 0.114 Uiso 1 1 calc R
C46 C 0.9933(6) 0.1480(4) 0.7179(4) 0.0971(19) Uani 1 1 d .
H46A H 1.0493 0.0911 0.7616 0.117 Uiso 1 1 calc R
H46B H 1.0045 0.1456 0.6624 0.117 Uiso 1 1 calc R
C47 C 0.8412(5) 0.1605(4) 0.7372(4) 0.0766(16) Uani 1 1 d .
H47A H 0.8263 0.1084 0.7888 0.092 Uiso 1 1 calc R
H47B H 0.7817 0.1656 0.6899 0.092 Uiso 1 1 calc R
C48 C 0.8085(4) 0.2491(3) 0.7494(3) 0.0559(12) Uani 1 1 d .
H48A H 0.7624 0.3010 0.6974 0.067 Uiso 1 1 calc R
H48B H 0.7470 0.2436 0.7960 0.067 Uiso 1 1 calc R
C49 C 0.8229(5) 0.1530(3) 0.9819(3) 0.0632(13) Uani 1 1 d .
H49A H 0.8683 0.1050 0.9638 0.076 Uiso 1 1 calc R
H49B H 0.7287 0.1803 0.9531 0.076 Uiso 1 1 calc R
C50 C 0.8138(5) 0.1120(4) 1.0778(3) 0.0765(16) Uani 1 1 d .
H50A H 0.7216 0.1361 1.0930 0.092 Uiso 1 1 calc R
H50B H 0.8300 0.0446 1.1013 0.092 Uiso 1 1 calc R
C51 C 0.9282(5) 0.1416(3) 1.1104(3) 0.0625(13) Uani 1 1 d .
H51A H 1.0183 0.0975 1.1207 0.075 Uiso 1 1 calc R
H51B H 0.9041 0.1489 1.1627 0.075 Uiso 1 1 calc R
C52 C 0.9321(4) 0.2337(3) 1.0371(3) 0.0523(11) Uani 1 1 d .
H52A H 0.8605 0.2832 1.0414 0.063 Uiso 1 1 calc R
H52B H 1.0244 0.2486 1.0372 0.063 Uiso 1 1 calc R
Li1 Li 0.9081(6) 0.7039(4) 0.6563(4) 0.0373(15) Uani 1 1 d .
Li2 Li 1.0050(6) 0.2957(4) 0.8578(4) 0.0378(15) Uani 1 1 d .
N1 N 1.1024(3) 0.70806(19) 0.62025(18) 0.0325(7) Uani 1 1 d .
N2 N 0.9184(3) 0.57409(19) 0.67000(18) 0.0307(7) Uani 1 1 d .
N3 N 0.9587(3) 0.42572(18) 0.84839(17) 0.0294(7) Uani 1 1 d .
N4 N 1.2084(3) 0.27532(19) 0.88661(19) 0.0341(7) Uani 1 1 d .
O1 O 0.7598(3) 0.78419(19) 0.55573(16) 0.0499(7) Uani 1 1 d .
O2 O 0.8403(3) 0.76966(17) 0.72903(16) 0.0442(7) Uani 1 1 d .
O3 O 0.9416(3) 0.2620(2) 0.76898(19) 0.0605(9) Uani 1 1 d .
O4 O 0.9044(3) 0.22274(17) 0.96085(16) 0.0439(7) Uani 1 1 d .

loop_
_atom_site_aniso_label
_atom_site_aniso_U_11
_atom_site_aniso_U_22
_atom_site_aniso_U_33
_atom_site_aniso_U_23
_atom_site_aniso_U_13
_atom_site_aniso_U_12
C1 0.030(2) 0.034(2) 0.026(2) -0.0088(17) 0.0017(16) -0.0046(16)
C2 0.029(2) 0.041(2) 0.041(2) -0.0161(19) 0.0075(17) -0.0088(17)
C3 0.034(2) 0.050(3) 0.038(2) -0.015(2) 0.0082(18) 0.0006(19)
C4 0.044(2) 0.052(3) 0.037(2) -0.022(2) 0.0114(19) -0.002(2)
C5 0.045(2) 0.037(2) 0.040(2) -0.0202(19) 0.0029(19) -0.0013(19)
C6 0.031(2) 0.035(2) 0.034(2) -0.0169(18) 0.0019(17) -0.0012(17)
C7 0.038(2) 0.031(2) 0.034(2) -0.0132(17) -0.0002(18) -0.0086(17)
C8 0.028(2) 0.032(2) 0.038(2) -0.0192(17) 0.0050(16) -0.0085(16)
C9 0.039(2) 0.046(2) 0.030(2) -0.0118(18) -0.0019(17) -0.0135(19)
C10 0.035(2) 0.051(3) 0.040(2) -0.012(2) -0.0029(18) -0.0139(19)
C11 0.032(2) 0.043(2) 0.037(2) -0.0125(19) 0.0034(17) -0.0068(18)
C12 0.031(2) 0.038(2) 0.037(2) -0.0152(18) 0.0037(17) -0.0052(17)
C13 0.028(2) 0.0272(19) 0.035(2) -0.0152(16) 0.0000(16) -0.0034(16)
C14 0.036(2) 0.0288(19) 0.032(2) -0.0147(17) 0.0063(17) -0.0098(17)
C15 0.030(2) 0.031(2) 0.029(2) -0.0102(16) 0.0061(16) -0.0114(16)
C16 0.042(2) 0.040(2) 0.031(2) -0.0175(18) 0.0060(18) -0.0165(18)
C17 0.046(2) 0.048(2) 0.030(2) -0.0169(19) 0.0007(18) -0.021(2)
C18 0.030(2) 0.053(3) 0.031(2) -0.0130(19) -0.0019(17) -0.0112(19)
C19 0.031(2) 0.037(2) 0.039(2) -0.0132(18) 0.0001(17) -0.0051(17)
C20 0.029(2) 0.031(2) 0.031(2) -0.0111(17) 0.0055(16) -0.0109(16)
C21 0.025(2) 0.037(2) 0.041(2) -0.0178(19) 0.0074(17) -0.0060(16)
C22 0.024(2) 0.042(2) 0.039(2) -0.0180(19) 0.0070(17) -0.0024(17)
C23 0.041(2) 0.062(3) 0.047(3) -0.028(2) 0.004(2) -0.015(2)
C24 0.054(3) 0.063(3) 0.067(3) -0.039(3) 0.012(2) -0.029(2)
C25 0.055(3) 0.043(2) 0.057(3) -0.019(2) 0.016(2) -0.022(2)
C26 0.039(2) 0.039(2) 0.037(2) -0.0132(19) 0.0066(18) -0.0088(18)
C27 0.067(3) 0.042(3) 0.043(3) -0.008(2) 0.003(2) -0.012(2)
C28 0.041(2) 0.049(3) 0.036(2) -0.008(2) 0.0029(18) -0.0050(19)
C29 0.024(2) 0.041(2) 0.048(2) -0.024(2) -0.0035(18) -0.0036(17)
C30 0.027(2) 0.043(2) 0.057(3) -0.027(2) -0.0009(19) 0.0006(18)
C31 0.039(3) 0.048(3) 0.078(3) -0.036(3) -0.007(2) 0.005(2)
C32 0.032(2) 0.086(4) 0.086(4) -0.064(3) 0.005(2) 0.002(2)
C33 0.033(2) 0.079(4) 0.058(3) -0.039(3) 0.005(2) -0.013(2)
C34 0.029(2) 0.056(3) 0.049(3) -0.028(2) 0.0022(19) -0.0116(19)
C35 0.049(3) 0.040(2) 0.062(3) -0.016(2) 0.003(2) -0.001(2)
C36 0.063(3) 0.067(3) 0.058(3) -0.021(3) 0.016(2) -0.029(3)
C37 0.066(3) 0.077(3) 0.041(3) -0.024(3) -0.001(2) 0.000(3)
C38 0.111(4) 0.129(4) 0.090(4) -0.056(3) -0.011(3) 0.008(3)
C39 0.038(3) 0.112(4) 0.063(3) -0.007(3) -0.005(2) -0.020(3)
C40 0.042(3) 0.051(3) 0.058(3) -0.014(2) 0.003(2) 0.004(2)
C41 0.054(3) 0.044(2) 0.059(3) -0.025(2) 0.015(2) -0.015(2)
C42 0.068(3) 0.049(3) 0.080(4) -0.030(3) 0.025(3) -0.005(2)
C43 0.083(4) 0.058(3) 0.080(4) -0.041(3) 0.042(3) -0.020(3)
C44 0.109(4) 0.047(3) 0.069(3) -0.028(3) 0.050(3) -0.023(3)
C45 0.065(4) 0.164(6) 0.122(5) -0.112(5) 0.036(3) -0.056(4)
C46 0.074(4) 0.106(5) 0.141(6) -0.081(4) 0.034(4) -0.023(3)
C47 0.063(3) 0.092(4) 0.113(4) -0.072(4) 0.032(3) -0.038(3)
C48 0.045(3) 0.065(3) 0.067(3) -0.039(3) -0.008(2) -0.006(2)
C49 0.057(3) 0.072(3) 0.063(3) -0.020(3) 0.006(2) -0.035(3)
C50 0.085(4) 0.073(4) 0.065(4) -0.012(3) 0.016(3) -0.040(3)
C51 0.058(3) 0.068(3) 0.051(3) -0.016(3) 0.007(2) -0.013(2)
C52 0.053(3) 0.056(3) 0.056(3) -0.028(2) 0.008(2) -0.017(2)
Li1 0.039(4) 0.034(3) 0.039(4) -0.015(3) 0.010(3) -0.011(3)
Li2 0.030(3) 0.040(4) 0.050(4) -0.027(3) 0.003(3) -0.005(3)
N1 0.0309(17) 0.0323(17) 0.0366(18) -0.0160(15) 0.0096(14) -0.0089(14)
N2 0.0282(17) 0.0311(17) 0.0341(18) -0.0153(14) 0.0018(14) -0.0056(13)
N3 0.0275(16) 0.0297(16) 0.0321(17) -0.0140(14) 0.0018(13) -0.0062(13)
N4 0.0274(17) 0.0333(17) 0.0433(19) -0.0181(15) 0.0029(14) -0.0060(14)
O1 0.0423(17) 0.0628(19) 0.0385(17) -0.0213(14) -0.0014(13) 0.0021(14)
O2 0.0533(17) 0.0344(15) 0.0434(16) -0.0161(13) 0.0191(13) -0.0082(13)
O3 0.0473(18) 0.094(2) 0.072(2) -0.0597(19) 0.0096(16) -0.0288(17)
O4 0.0455(17) 0.0415(16) 0.0441(17) -0.0158(13) 0.0034(13) -0.0129(13)

loop_
_atom_type_symbol
_atom_type_description
_atom_type_scat_dispersion_real
_atom_type_scat_dispersion_imag
_atom_type_scat_source
C C 0.0033 0.0016 'International Tables Vol C Tables 4.2.6.8 and 6.1.1.4'
H H 0.0000 0.0000 'International Tables Vol C Tables 4.2.6.8 and 6.1.1.4'
Li Li -0.0003 0.0001 'International Tables Vol C Tables 4.2.6.8 and 6.1.1.4'
N N 0.0061 0.0033 'International Tables Vol C Tables 4.2.6.8 and 6.1.1.4'
O O 0.0106 0.0060 'International Tables Vol C Tables 4.2.6.8 and 6.1.1.4'

loop_
_geom_angle_atom_site_label_1
_geom_angle_atom_site_label_2
_geom_angle_atom_site_label_3
_geom_angle
N1 C1 C2 123.4(3)
N1 C1 C6 121.4(3)
C2 C1 C6 115.2(3)
C3 C2 C1 122.3(4)
C2 C3 C4 121.9(4)
C5 C4 C3 117.5(4)
C4 C5 C6 123.9(4)
C5 C6 C1 119.0(3)
C5 C6 C7 115.7(3)
C1 C6 C7 125.0(3)
N2 C7 C6 129.0(3)
N2 C8 C9 108.7(3)
N2 C8 C13 110.7(3)
C9 C8 C13 110.9(3)
C10 C9 C8 112.0(3)
C11 C10 C9 110.0(3)
C10 C11 C12 110.6(3)
C11 C12 C13 112.2(3)
N3 C13 C12 108.8(3)
N3 C13 C8 110.4(3)
C12 C13 C8 111.0(3)
N3 C14 C15 128.1(3)
C16 C15 C20 119.9(3)
C16 C15 C14 115.6(3)
C20 C15 C14 124.3(3)
C17 C16 C15 122.9(4)
C16 C17 C18 117.8(3)
C19 C18 C17 122.2(3)
C18 C19 C20 122.0(4)
N4 C20 C19 122.5(3)
N4 C20 C15 122.3(3)
C19 C20 C15 115.2(3)
C26 C21 C22 119.3(3)
C26 C21 N1 122.3(3)
C22 C21 N1 118.3(3)
C23 C22 C21 119.4(3)
C23 C22 C28 120.6(4)
C21 C22 C28 119.9(3)
C24 C23 C22 121.5(4)
C23 C24 C25 119.2(4)
C26 C25 C24 121.1(4)
C25 C26 C21 119.5(4)
C25 C26 C27 120.2(3)
C21 C26 C27 120.3(3)
C34 C29 N4 119.1(3)
C34 C29 C30 119.6(4)
N4 C29 C30 121.2(3)
C31 C30 C29 118.7(4)
C31 C30 C35 122.0(4)
C29 C30 C35 119.3(3)
C30 C31 C32 121.5(4)
C33 C32 C31 119.7(4)
C32 C33 C34 121.3(4)
C33 C34 C29 119.2(4)
C33 C34 C36 121.0(4)
C29 C34 C36 119.8(4)
C38 C37 O1 106.2(4)
C37 C38 C39 105.8(5)
C38 C39 C40 104.1(4)
O1 C40 C39 106.0(3)
O2 C41 C42 106.0(3)
C43 C42 C41 105.2(4)
C44 C43 C42 106.9(4)
O2 C44 C43 108.9(3)
O3 C45 C46 106.2(4)
C45 C46 C47 104.4(4)
C46 C47 C48 105.0(4)
O3 C48 C47 105.1(3)
O4 C49 C50 107.3(3)
C51 C50 C49 104.4(4)
C50 C51 C52 101.8(4)
O4 C52 C51 105.6(3)
N1 Li1 O2 115.9(3)
N1 Li1 N2 95.3(3)
O2 Li1 N2 133.0(3)
N1 Li1 O1 111.6(3)
O2 Li1 O1 96.1(3)
N2 Li1 O1 104.3(3)
O3 Li2 N4 120.2(3)
O3 Li2 N3 122.6(3)
N4 Li2 N3 94.7(3)
O3 Li2 O4 102.2(3)
N4 Li2 O4 111.6(3)
N3 Li2 O4 104.9(3)
C1 N1 C21 118.2(3)
C1 N1 Li1 122.8(3)
C21 N1 Li1 118.9(3)
C7 N2 C8 116.3(3)
C7 N2 Li1 118.0(3)
C8 N2 Li1 124.0(3)
C14 N3 C13 116.7(3)
C14 N3 Li2 120.0(3)
C13 N3 Li2 122.5(3)
C20 N4 C29 117.1(3)
C20 N4 Li2 123.3(3)
C29 N4 Li2 119.5(3)
C37 O1 C40 108.5(3)
C37 O1 Li1 114.5(3)
C40 O1 Li1 134.7(3)
C44 O2 C41 109.5(3)
C44 O2 Li1 133.0(3)
C41 O2 Li1 114.8(3)
C48 O3 C45 104.6(3)
C48 O3 Li2 131.6(3)
C45 O3 Li2 123.1(3)
C49 O4 C52 108.2(3)
C49 O4 Li2 136.6(3)
C52 O4 Li2 114.7(3)

loop_
_geom_bond_atom_site_label_1
_geom_bond_atom_site_label_2
_geom_bond_distance
C1 N1 1.349(4)
C1 C2 1.438(5)
C1 C6 1.444(5)
C2 C3 1.369(5)
C3 C4 1.385(5)
C4 C5 1.366(5)
C5 C6 1.404(5)
C6 C7 1.447(5)
C7 N2 1.290(4)
C8 N2 1.475(4)
C8 C9 1.522(5)
C8 C13 1.537(5)
C9 C10 1.521(5)
C10 C11 1.519(5)
C11 C12 1.526(5)
C12 C13 1.529(4)
C13 N3 1.474(4)
C14 N3 1.282(4)
C14 C15 1.456(5)
C15 C16 1.406(4)
C15 C20 1.445(5)
C16 C17 1.376(5)
C17 C18 1.385(5)
C18 C19 1.371(5)
C19 C20 1.441(4)
C20 N4 1.340(4)
C21 C26 1.406(5)
C21 C22 1.410(5)
C21 N1 1.417(4)
C22 C23 1.385(5)
C22 C28 1.503(5)
C23 C24 1.378(5)
C24 C25 1.390(5)
C25 C26 1.390(5)
C26 C27 1.505(5)
C29 C34 1.411(5)
C29 N4 1.412(4)
C29 C30 1.414(5)
C30 C31 1.382(5)
C30 C35 1.503(5)
C31 C32 1.386(6)
C32 C33 1.367(6)
C33 C34 1.387(5)
C34 C36 1.497(6)
C37 C38 1.415(6)
C37 O1 1.431(5)
C38 C39 1.496(7)
C39 C40 1.506(6)
C40 O1 1.439(4)
C41 O2 1.432(4)
C41 C42 1.507(5)
C42 C43 1.472(6)
C43 C44 1.452(6)
C44 O2 1.417(4)
C45 O3 1.419(5)
C45 C46 1.472(7)
C46 C47 1.489(6)
C47 C48 1.500(6)
C48 O3 1.414(4)
C49 O4 1.427(4)
C49 C50 1.507(6)
C50 C51 1.494(6)
C51 C52 1.505(5)
C52 O4 1.430(4)
Li1 N1 1.968(7)
Li1 O2 1.970(7)
Li1 N2 1.992(6)
Li1 O1 2.051(7)
Li2 O3 1.964(6)
Li2 N4 1.964(6)
Li2 N3 1.993(6)
Li2 O4 2.031(7)
